data_4327567
loop_
_publ_author_name
'Joel T. Mague'
'Jamin L. Krinsky'

_publ_section_title
;
 Synthetic and Structural Studies of the Coordination Behavior of
 2-Pyridylbis(diphenylphosphino)methane
;
_journal_name_full 'Inorganic Chemistry'
_journal_page_first 1962
_journal_page_last 1971
_journal_paper_doi 10.1021/ic001266+
_journal_volume 40
_journal_year 2001
_chemical_formula_moiety '(((C6 H5)2 P)2 C H (C5 H4 N)) Co Cl2'
_chemical_formula_sum 'C30 H25 Cl2 Co N P2'
_chemical_formula_weight 591.28
_chemical_name_systematic
; 
 Dichloro(2-pyridylbis(diphenylphosphino)methane)cobalt(II)
;
_space_group_IT_number 2
_symmetry_cell_setting triclinic
_symmetry_space_group_name_Hall '-P 1'
_symmetry_space_group_name_H-M 'P -1'
_atom_sites_solution_hydrogens geom
_atom_sites_solution_primary direct
_atom_sites_solution_secondary difmap
_audit_creation_method SHELXL-97
_cell_angle_alpha 90.286(6)
_cell_angle_beta 100.529(6)
_cell_angle_gamma 110.489(6)
_cell_formula_units_Z 2
_cell_length_a 8.5451(7)
_cell_length_b 11.1705(8)
_cell_length_c 15.9070(10)
_cell_measurement_reflns_used 25
_cell_measurement_temperature 293(2)
_cell_measurement_theta_max 19.27
_cell_measurement_theta_min 13.66
_cell_volume 1394.45(19)
_computing_cell_refinement 'CAD-4 Software (Enraf-Nonius, 1989)'
_computing_data_collection 'CAD-4 Software (Enraf-Nonius, 1989)'
_computing_data_reduction 'XCAD4 (Harms & Wocadlo, 1987)'
_computing_molecular_graphics 'SHELXTL (Bruker AXS, 1997)'
_computing_publication_material 'SHELXTL (Bruker AXS, 1997)'
_computing_structure_refinement 'SHELXL-97 (Sheldrick, 1997)'
_computing_structure_solution 'SHELXS-97 (Sheldrick, 1990)'
_diffrn_ambient_temperature 293(2)
_diffrn_measured_fraction_theta_full 1.000
_diffrn_measured_fraction_theta_max 1.000
_diffrn_measurement_device_type 'Enraf-Nonius CAD-4'
_diffrn_measurement_method '\q/2\q scans'
_diffrn_radiation_monochromator graphite
_diffrn_radiation_source 'fine-focus sealed tube'
_diffrn_radiation_type MoK\a
_diffrn_radiation_wavelength 0.71073
_diffrn_reflns_av_R_equivalents 0.0283
_diffrn_reflns_av_sigmaI/netI 0.0700
_diffrn_reflns_limit_h_max 10
_diffrn_reflns_limit_h_min 0
_diffrn_reflns_limit_k_max 12
_diffrn_reflns_limit_k_min -13
_diffrn_reflns_limit_l_max 18
_diffrn_reflns_limit_l_min -18
_diffrn_reflns_number 5310
_diffrn_reflns_theta_full 25.08
_diffrn_reflns_theta_max 25.08
_diffrn_reflns_theta_min 1.95
_diffrn_standards_decay_% 8.9
_diffrn_standards_interval_time 120
_diffrn_standards_number 2
_exptl_absorpt_coefficient_mu 0.942
_exptl_absorpt_correction_T_max 0.8044
_exptl_absorpt_correction_T_min 0.7826
_exptl_absorpt_correction_type empirical
_exptl_absorpt_process_details '\y scan (North, et al., 1968)'
_exptl_crystal_colour 'dark blue'
_exptl_crystal_density_diffrn 1.408
_exptl_crystal_description Block
_exptl_crystal_F_000 606
_exptl_crystal_size_max 0.33
_exptl_crystal_size_mid 0.30
_exptl_crystal_size_min 0.26
_refine_diff_density_max 0.406
_refine_diff_density_min -0.353
_refine_diff_density_rms 0.056
_refine_ls_extinction_method none
_refine_ls_goodness_of_fit_ref 1.002
_refine_ls_hydrogen_treatment mixed
_refine_ls_matrix_type full
_refine_ls_number_parameters 366
_refine_ls_number_reflns 4945
_refine_ls_number_restraints 42
_refine_ls_restrained_S_all 1.006
_refine_ls_R_factor_all 0.1113
_refine_ls_R_factor_gt 0.0397
_refine_ls_shift/su_max 0.001
_refine_ls_shift/su_mean 0.000
_refine_ls_structure_factor_coef Fsqd
_refine_ls_weighting_details 'calc w=1/[\s^2^(Fo^2^)+(0.0305P)^2^+1.1446P] where P=(Fo^2^+2Fc^2^)/3'
_refine_ls_weighting_scheme calc
_refine_ls_wR_factor_gt 0.0854
_refine_ls_wR_factor_ref 0.1049
_reflns_number_gt 2978
_reflns_number_total 4945
_reflns_threshold_expression >2sigma(I)
_cod_data_source_file ic0012662B_01.cif
_cod_data_source_block 1
_cod_original_cell_volume 1394.44(18)
_cod_database_code 4327567

loop_
_symmetry_equiv_pos_as_xyz
'x, y, z'
'-x, -y, -z'

loop_
_atom_site_label
_atom_site_type_symbol
_atom_site_fract_x
_atom_site_fract_y
_atom_site_fract_z
_atom_site_U_iso_or_equiv
_atom_site_adp_type
_atom_site_occupancy
_atom_site_symmetry_multiplicity
_atom_site_calc_flag
_atom_site_refinement_flags
_atom_site_disorder_assembly
_atom_site_disorder_group
Co Co 0.12879(7) 0.58346(6) 0.31519(3) 0.05944(18) Uani 1 1 d . . .
P1 P 0.28420(12) 0.54092(9) 0.21661(6) 0.0444(2) Uani 1 1 d . B .
P2 P 0.49333(13) 0.82294(10) 0.23477(6) 0.0524(3) Uani 1 1 d . B .
Cl2 Cl -0.06107(17) 0.41166(15) 0.35263(10) 0.1095(5) Uani 1 1 d . . .
Cl1 Cl 0.0333(2) 0.74117(19) 0.29050(11) 0.1295(7) Uani 1 1 d . . .
N N 0.3601(4) 0.6370(3) 0.39654(17) 0.0501(7) Uani 1 1 d . . .
C1 C 0.2544(4) 0.5726(4) 0.1043(2) 0.0473(9) Uani 1 1 d . . .
C2 C 0.3122(6) 0.5177(6) 0.0448(3) 0.0859(16) Uani 1 1 d . . .
H2 H 0.3677 0.4609 0.0615 0.103 Uiso 1 1 calc R . .
C3 C 0.2877(7) 0.5473(6) -0.0401(3) 0.1009(19) Uani 1 1 d . . .
H3 H 0.3299 0.5117 -0.0797 0.121 Uiso 1 1 calc R . .
C4 C 0.2038(6) 0.6269(5) -0.0661(3) 0.0787(14) Uani 1 1 d . . .
H4 H 0.1895 0.6468 -0.1230 0.094 Uiso 1 1 calc R . .
C5 C 0.1406(6) 0.6776(5) -0.0088(3) 0.0796(14) Uani 1 1 d . . .
H5 H 0.0806 0.7312 -0.0267 0.095 Uiso 1 1 calc R . .
C6 C 0.1648(6) 0.6502(4) 0.0761(3) 0.0666(11) Uani 1 1 d . . .
H6 H 0.1196 0.6848 0.1147 0.080 Uiso 1 1 calc R . .
C7 C 0.3124(5) 0.3866(3) 0.2215(2) 0.0463(9) Uani 1 1 d . . .
C8 C 0.4681(5) 0.3705(4) 0.2277(2) 0.0566(10) Uani 1 1 d . . .
H8 H 0.5673 0.4414 0.2301 0.068 Uiso 1 1 calc R . .
C9 C 0.4749(7) 0.2490(5) 0.2303(3) 0.0717(12) Uani 1 1 d . . .
H9 H 0.5798 0.2391 0.2353 0.086 Uiso 1 1 calc R . .
C10 C 0.3329(7) 0.1444(5) 0.2257(3) 0.0761(13) Uani 1 1 d . . .
H10 H 0.3397 0.0631 0.2260 0.091 Uiso 1 1 calc R . .
C11 C 0.1791(7) 0.1582(4) 0.2206(3) 0.0765(13) Uani 1 1 d . . .
H11 H 0.0811 0.0863 0.2178 0.092 Uiso 1 1 calc R . .
C12 C 0.1685(5) 0.2796(4) 0.2194(3) 0.0623(11) Uani 1 1 d . . .
H12 H 0.0638 0.2886 0.2172 0.075 Uiso 1 1 calc R . .
C13 C 0.6449(5) 0.9314(3) 0.3228(2) 0.0528(10) Uani 1 1 d . . .
C14 C 0.8200(6) 0.9671(4) 0.3359(3) 0.0687(12) Uani 1 1 d . . .
H14 H 0.8681 0.9330 0.2985 0.082 Uiso 1 1 calc R . .
C15 C 0.9241(7) 1.0517(5) 0.4031(3) 0.0900(16) Uani 1 1 d . . .
H15 H 1.0418 1.0745 0.4114 0.108 Uiso 1 1 calc R . .
C16 C 0.8528(9) 1.1021(5) 0.4576(3) 0.1006(18) Uani 1 1 d . . .
H16 H 0.9231 1.1609 0.5025 0.121 Uiso 1 1 calc R . .
C17 C 0.6806(8) 1.0678(5) 0.4472(3) 0.0911(16) Uani 1 1 d . . .
H17 H 0.6338 1.1009 0.4858 0.109 Uiso 1 1 calc R . .
C18 C 0.5763(6) 0.9837(4) 0.3793(3) 0.0672(12) Uani 1 1 d . . .
H18 H 0.4588 0.9618 0.3713 0.081 Uiso 1 1 calc R . .
C19 C 0.6192(5) 0.8485(4) 0.1503(2) 0.0565(10) Uani 1 1 d D . .
C22 C 0.7878(9) 0.9036(7) 0.0137(4) 0.108(2) Uani 1 1 d D . .
H22 H 0.8331 0.9201 -0.0357 0.130 Uiso 1 1 calc R A 1
C20A C 0.669(2) 0.7597(16) 0.1140(11) 0.066(5) Uani 0.447(18) 1 d PDU B 1
H20A H 0.6488 0.6801 0.1365 0.080 Uiso 0.447(18) 1 calc PR B 1
C21A C 0.751(3) 0.7865(14) 0.0434(12) 0.089(6) Uani 0.447(18) 1 d PDU B 1
H21A H 0.7799 0.7240 0.0178 0.107 Uiso 0.447(18) 1 calc PR B 1
C23A C 0.759(3) 0.9968(12) 0.0547(10) 0.104(6) Uani 0.447(18) 1 d PDU B 1
H23A H 0.7965 1.0799 0.0375 0.125 Uiso 0.447(18) 1 calc PR B 1
C24A C 0.675(3) 0.9694(11) 0.1223(10) 0.081(5) Uani 0.447(18) 1 d PDU B 1
H24A H 0.6558 1.0350 0.1498 0.098 Uiso 0.447(18) 1 calc PR B 1
C20B C 0.7343(18) 0.7967(16) 0.1396(10) 0.072(4) Uani 0.553(18) 1 d PDU B 2
H20B H 0.7573 0.7397 0.1780 0.087 Uiso 0.553(18) 1 calc PR B 2
C21B C 0.819(2) 0.8269(14) 0.0722(8) 0.085(4) Uani 0.553(18) 1 d PDU B 2
H21B H 0.9018 0.7920 0.0678 0.101 Uiso 0.553(18) 1 calc PR B 2
C23B C 0.658(2) 0.9497(19) 0.0173(10) 0.136(6) Uani 0.553(18) 1 d PDU B 2
H23B H 0.6276 0.9978 -0.0261 0.163 Uiso 0.553(18) 1 calc PR B 2
C24B C 0.571(2) 0.9242(15) 0.0860(8) 0.099(4) Uani 0.553(18) 1 d PDU B 2
H24B H 0.4845 0.9557 0.0894 0.118 Uiso 0.553(18) 1 calc PR B 2
C25 C 0.4913(5) 0.6604(3) 0.2705(2) 0.0440(8) Uani 1 1 d . . .
H25 H 0.582(4) 0.644(3) 0.2598(19) 0.036(9) Uiso 1 1 d . B .
C26 C 0.5040(5) 0.6561(3) 0.3658(2) 0.0450(8) Uani 1 1 d . B .
C27 C 0.6578(5) 0.6739(4) 0.4204(2) 0.0576(10) Uani 1 1 d . . .
H27 H 0.7550 0.6845 0.3984 0.069 Uiso 1 1 calc R B .
C28 C 0.6651(6) 0.6757(4) 0.5071(3) 0.0710(12) Uani 1 1 d . B .
H28 H 0.7675 0.6867 0.5444 0.085 Uiso 1 1 calc R . .
C29 C 0.5231(7) 0.6613(4) 0.5387(3) 0.0738(13) Uani 1 1 d . . .
H29 H 0.5278 0.6651 0.5976 0.089 Uiso 1 1 calc R B .
C30 C 0.3717(6) 0.6409(4) 0.4824(3) 0.0635(11) Uani 1 1 d . B .
H30 H 0.2741 0.6294 0.5042 0.076 Uiso 1 1 calc R . .

loop_
_atom_site_aniso_label
_atom_site_aniso_U_11
_atom_site_aniso_U_22
_atom_site_aniso_U_33
_atom_site_aniso_U_23
_atom_site_aniso_U_13
_atom_site_aniso_U_12
Co 0.0519(3) 0.0827(4) 0.0542(3) 0.0051(3) 0.0208(3) 0.0318(3)
P1 0.0428(5) 0.0533(6) 0.0384(5) 0.0021(4) 0.0117(4) 0.0170(5)
P2 0.0614(7) 0.0513(6) 0.0500(6) 0.0062(5) 0.0176(5) 0.0236(5)
Cl2 0.0751(9) 0.1259(12) 0.1117(11) 0.0078(9) 0.0499(8) 0.0007(8)
Cl1 0.1690(16) 0.1805(17) 0.1194(12) 0.0428(11) 0.0646(11) 0.1423(15)
N 0.064(2) 0.0493(18) 0.0379(16) 0.0017(13) 0.0151(15) 0.0182(16)
C1 0.041(2) 0.059(2) 0.040(2) 0.0040(17) 0.0077(16) 0.0157(18)
C2 0.090(3) 0.158(5) 0.048(3) 0.016(3) 0.020(2) 0.087(4)
C3 0.095(4) 0.200(6) 0.044(3) 0.014(3) 0.023(3) 0.093(4)
C4 0.064(3) 0.123(4) 0.048(3) 0.027(3) 0.011(2) 0.031(3)
C5 0.096(4) 0.093(4) 0.058(3) 0.022(2) 0.012(3) 0.046(3)
C6 0.085(3) 0.074(3) 0.051(2) 0.007(2) 0.011(2) 0.041(3)
C7 0.053(2) 0.054(2) 0.0316(18) 0.0005(16) 0.0125(16) 0.0171(19)
C8 0.065(3) 0.060(3) 0.053(2) 0.0037(19) 0.0193(19) 0.028(2)
C9 0.091(4) 0.079(3) 0.062(3) 0.001(2) 0.020(2) 0.049(3)
C10 0.116(4) 0.061(3) 0.065(3) 0.008(2) 0.027(3) 0.043(3)
C11 0.094(4) 0.050(3) 0.074(3) 0.008(2) 0.027(3) 0.007(3)
C12 0.060(3) 0.059(3) 0.065(3) 0.007(2) 0.019(2) 0.014(2)
C13 0.072(3) 0.036(2) 0.053(2) 0.0041(17) 0.022(2) 0.019(2)
C14 0.072(3) 0.057(3) 0.068(3) -0.010(2) 0.021(2) 0.010(2)
C15 0.084(4) 0.077(3) 0.085(3) -0.018(3) 0.024(3) -0.004(3)
C16 0.128(5) 0.065(3) 0.080(4) -0.023(3) 0.029(4) -0.004(3)
C17 0.137(5) 0.063(3) 0.079(3) -0.011(3) 0.050(3) 0.029(3)
C18 0.091(3) 0.053(3) 0.065(3) -0.002(2) 0.031(2) 0.027(2)
C19 0.074(3) 0.048(2) 0.045(2) 0.0070(18) 0.018(2) 0.016(2)
C22 0.100(5) 0.135(6) 0.054(3) 0.012(4) 0.034(3) -0.010(4)
C20A 0.049(9) 0.081(10) 0.067(10) 0.018(7) 0.026(7) 0.014(8)
C21A 0.072(12) 0.112(12) 0.079(11) -0.010(9) 0.050(9) 0.008(9)
C23A 0.146(15) 0.067(8) 0.071(10) 0.024(7) 0.040(10) -0.005(9)
C24A 0.111(13) 0.050(7) 0.089(10) 0.024(6) 0.037(9) 0.027(7)
C20B 0.072(9) 0.084(9) 0.070(9) 0.018(6) 0.034(7) 0.030(8)
C21B 0.084(11) 0.100(9) 0.065(8) -0.004(7) 0.032(7) 0.019(8)
C23B 0.130(12) 0.161(14) 0.086(10) 0.064(10) 0.033(9) 0.009(12)
C24B 0.089(9) 0.111(10) 0.092(9) 0.045(8) 0.031(7) 0.023(8)
C25 0.039(2) 0.047(2) 0.045(2) 0.0041(16) 0.0124(16) 0.0133(17)
C26 0.051(2) 0.038(2) 0.042(2) 0.0041(15) 0.0102(17) 0.0117(17)
C27 0.054(2) 0.053(2) 0.055(2) 0.0069(19) 0.0022(19) 0.0093(19)
C28 0.081(3) 0.060(3) 0.052(3) 0.001(2) -0.011(2) 0.013(2)
C29 0.115(4) 0.061(3) 0.037(2) -0.0028(19) 0.004(3) 0.026(3)
C30 0.085(3) 0.057(3) 0.053(3) 0.004(2) 0.028(2) 0.023(2)

loop_
_atom_type_symbol
_atom_type_description
_atom_type_scat_dispersion_real
_atom_type_scat_dispersion_imag
_atom_type_scat_source
C C 0.0033 0.0016 'International Tables Vol C Tables 4.2.6.8 and 6.1.1.4'
H H 0.0000 0.0000 'International Tables Vol C Tables 4.2.6.8 and 6.1.1.4'
N N 0.0061 0.0033 'International Tables Vol C Tables 4.2.6.8 and 6.1.1.4'
P P 0.1023 0.0942 'International Tables Vol C Tables 4.2.6.8 and 6.1.1.4'
Cl Cl 0.1484 0.1585 'International Tables Vol C Tables 4.2.6.8 and 6.1.1.4'
Co Co 0.3494 0.9721 'International Tables Vol C Tables 4.2.6.8 and 6.1.1.4'

loop_
_geom_angle_atom_site_label_1
_geom_angle_atom_site_label_2
_geom_angle_atom_site_label_3
_geom_angle
N Co Cl1 113.54(10)
N Co Cl2 112.72(9)
Cl1 Co Cl2 112.80(7)
N Co P1 82.63(8)
Cl1 Co P1 117.22(5)
Cl2 Co P1 114.58(5)
C1 P1 C7 106.29(16)
C1 P1 C25 107.03(16)
C7 P1 C25 105.60(17)
C1 P1 Co 124.63(12)
C7 P1 Co 115.99(11)
C25 P1 Co 94.65(12)
C13 P2 C19 101.71(18)
C13 P2 C25 101.92(16)
C19 P2 C25 102.34(16)
C30 N C26 118.1(3)
C30 N Co 121.0(3)
C26 N Co 120.6(2)
C6 C1 C2 118.1(4)
C6 C1 P1 119.2(3)
C2 C1 P1 122.6(3)
C1 C2 C3 119.9(4)
C4 C3 C2 121.0(4)
C3 C4 C5 119.5(4)
C4 C5 C6 120.3(4)
C1 C6 C5 121.0(4)
C12 C7 C8 118.5(4)
C12 C7 P1 117.0(3)
C8 C7 P1 124.5(3)
C9 C8 C7 119.7(4)
C10 C9 C8 121.4(4)
C9 C10 C11 119.7(4)
C10 C11 C12 120.2(4)
C7 C12 C11 120.3(4)
C14 C13 C18 118.3(4)
C14 C13 P2 125.4(3)
C18 C13 P2 116.3(3)
C15 C14 C13 121.2(4)
C16 C15 C14 119.2(5)
C17 C16 C15 121.1(5)
C16 C17 C18 119.6(4)
C17 C18 C13 120.5(5)
C20B C19 C24A 106.1(9)
C20B C19 C20A 26.9(8)
C24A C19 C20A 116.1(10)
C20B C19 C24B 119.2(9)
C24A C19 C24B 39.1(6)
C20A C19 C24B 109.8(10)
C20B C19 P2 128.1(7)
C24A C19 P2 117.4(6)
C20A C19 P2 126.5(8)
C24B C19 P2 112.5(5)
C21B C22 C23A 106.9(10)
C21B C22 C21A 29.7(8)
C23A C22 C21A 120.6(10)
C21B C22 C23B 118.8(10)
C23A C22 C23B 40.0(7)
C21A C22 C23B 110.5(11)
C19 C20A C21A 121.4(16)
C22 C21A C20A 119.0(15)
C22 C23A C24A 119.9(11)
C19 C24A C23A 122.2(11)
C19 C20B C21B 120.8(14)
C22 C21B C20B 122.6(14)
C22 C23B C24B 120.5(11)
C23B C24B C19 117.8(10)
H25 C25 C26 105(2)
H25 C25 P1 114(2)
C26 C25 P1 108.7(2)
H25 C25 P2 112(2)
C26 C25 P2 111.0(2)
P1 C25 P2 106.66(18)
N C26 C27 121.2(3)
N C26 C25 117.4(3)
C27 C26 C25 121.3(3)
C28 C27 C26 119.3(4)
C29 C28 C27 119.9(4)
C28 C29 C30 119.1(4)
N C30 C29 122.3(4)

loop_
_geom_bond_atom_site_label_1
_geom_bond_atom_site_label_2
_geom_bond_distance
Co N 2.042(3)
Co Cl1 2.1956(15)
Co Cl2 2.2034(15)
Co P1 2.3756(10)
P1 C1 1.813(3)
P1 C7 1.823(4)
P1 C25 1.852(4)
P2 C13 1.824(4)
P2 C19 1.833(4)
P2 C25 1.901(4)
N C30 1.350(5)
N C26 1.355(4)
C1 C6 1.371(5)
C1 C2 1.375(5)
C2 C3 1.388(6)
C3 C4 1.348(6)
C4 C5 1.354(6)
C5 C6 1.381(5)
C7 C12 1.377(5)
C7 C8 1.390(5)
C8 C9 1.379(6)
C9 C10 1.349(6)
C10 C11 1.364(6)
C11 C12 1.390(6)
C13 C14 1.382(5)
C13 C18 1.385(5)
C14 C15 1.371(6)
C15 C16 1.367(7)
C16 C17 1.362(7)
C17 C18 1.377(6)
C19 C20B 1.337(10)
C19 C24A 1.372(10)
C19 C20A 1.372(12)
C19 C24B 1.426(10)
C22 C21B 1.323(11)
C22 C23A 1.340(12)
C22 C21A 1.345(13)
C22 C23B 1.390(12)
C20A C21A 1.409(12)
C23A C24A 1.379(12)
C20B C21B 1.381(11)
C23B C24B 1.407(11)
C25 H25 0.90(3)
C25 C26 1.501(5)
C26 C27 1.385(5)
C27 C28 1.370(5)
C28 C29 1.356(6)
C29 C30 1.377(6)
